data_1523673
loop_
_publ_author_name
'Giessen, B.C.'
'Grant, N.J.'

_publ_section_title
;
 The crystal structures of V Ni2, V Pd2, V Pt2, and related A B2 phases
;
_journal_name_full 'Journal of the Less-Common Metals'
_journal_page_first 114
_journal_page_last 119
_journal_volume 8
_journal_year 1965
_chemical_formula_sum 'Nb Pt2'
_space_group_IT_number 71
_symmetry_space_group_name_Hall '-I 2 2'
_symmetry_space_group_name_H-M 'I m m m'
_cell_angle_alpha 90
_cell_angle_beta 90
_cell_angle_gamma 90
_cell_formula_units_Z 2
_cell_length_a 2.801
_cell_length_b 8.459
_cell_length_c 3.951
_cell_volume 93.614
_citation_journal_id_ASTM JCOMAH
_cod_data_source_file Giessen_JCOMAH_1965_1369.cif
_cod_data_source_block Nb1Pt2
_cod_original_cell_volume 93.61365
_cod_original_formula_sum 'Nb1 Pt2'
_cod_database_code 1523673

loop_
_symmetry_equiv_pos_as_xyz
x,y,z
-x,-y,z
x,-y,-z
-x,y,-z
-x,-y,-z
x,y,-z
-x,y,z
x,-y,z
x+1/2,y+1/2,z+1/2
-x+1/2,-y+1/2,z+1/2
x+1/2,-y+1/2,-z+1/2
-x+1/2,y+1/2,-z+1/2
-x+1/2,-y+1/2,-z+1/2
x+1/2,y+1/2,-z+1/2
-x+1/2,y+1/2,z+1/2
x+1/2,-y+1/2,z+1/2

loop_
_atom_site_label
_atom_site_type_symbol
_atom_site_fract_x
_atom_site_fract_y
_atom_site_fract_z
_atom_site_occupancy
_atom_site_U_iso_or_equiv
Pt1 Pt 0 0.337 0 1 0.0
Nb1 Nb 0 0 0 1 0.0
